data_7111584
loop_
_publ_author_name
'Jiao, Rui'
'Shen, Xiaodong'
'Xue, Mingqiang'
'Zhang, Yong'
'Yao, Yingming'
'Shen, Qi'

_publ_section_title
;
 New reaction of \b-diketiminatoeuropium complex: sterically induced
 oxidation--coupling of \b-diketiminato ligands
;
_journal_issue 23
_journal_name_full 'Chemical Communications'
_journal_page_first 4118
_journal_page_last 4120
_journal_paper_doi 10.1039/b927582g
_journal_volume 46
_journal_year 2010
_chemical_formula_moiety 'C57 H63 Eu N6'
_chemical_formula_sum 'C57 H63 Eu N6'
_chemical_formula_weight 984.09
_chemical_name_systematic
;
?
;
_space_group_IT_number 14
_symmetry_cell_setting monoclinic
_symmetry_Int_Tables_number 14
_symmetry_space_group_name_Hall '-P 2ybc'
_symmetry_space_group_name_H-M 'P 1 21/c 1'
_atom_sites_solution_hydrogens geom
_atom_sites_solution_primary direct
_atom_sites_solution_secondary difmap
_audit_creation_method SHELXL-97
_cell_angle_alpha 90.00
_cell_angle_beta 91.473(5)
_cell_angle_gamma 90.00
_cell_formula_units_Z 4
_cell_length_a 19.249(2)
_cell_length_b 12.5786(16)
_cell_length_c 20.355(3)
_cell_measurement_reflns_used 15334
_cell_measurement_temperature 223(2)
_cell_measurement_theta_max 27.5
_cell_measurement_theta_min 3.0
_cell_volume 4926.8(11)
_computing_cell_refinement CrystalClear
_computing_data_collection CrystalClear
_computing_data_reduction CrystalStructure
_computing_structure_refinement 'SHELXL-97 (Sheldrick, 1997)'
_computing_structure_solution 'SHELXS-97 (Sheldrick, 1990)'
_diffrn_ambient_temperature 223(2)
_diffrn_detector_area_resol_mean 14.63
_diffrn_measured_fraction_theta_full 0.997
_diffrn_measured_fraction_theta_max 0.997
_diffrn_measurement_device_type 'Rigaku Saturn'
_diffrn_measurement_method \w
_diffrn_radiation_monochromator graphite
_diffrn_radiation_source 'fine-focus sealed tube'
_diffrn_radiation_type MoK\a
_diffrn_radiation_wavelength 0.71075
_diffrn_reflns_av_R_equivalents 0.1198
_diffrn_reflns_av_sigmaI/netI 0.1580
_diffrn_reflns_limit_h_max 21
_diffrn_reflns_limit_h_min -23
_diffrn_reflns_limit_k_max 15
_diffrn_reflns_limit_k_min -9
_diffrn_reflns_limit_l_max 24
_diffrn_reflns_limit_l_min -23
_diffrn_reflns_number 26698
_diffrn_reflns_theta_full 25.50
_diffrn_reflns_theta_max 25.50
_diffrn_reflns_theta_min 3.18
_exptl_absorpt_coefficient_mu 1.316
_exptl_absorpt_correction_T_max 0.924
_exptl_absorpt_correction_T_min 0.612
_exptl_absorpt_correction_type multi-scan
_exptl_absorpt_process_details 'Jacobson, R. (1998) Private communication'
_exptl_crystal_colour black
_exptl_crystal_density_diffrn 1.327
_exptl_crystal_density_method 'not measured'
_exptl_crystal_description platelet
_exptl_crystal_F_000 2040
_exptl_crystal_size_max 0.30
_exptl_crystal_size_mid 0.08
_exptl_crystal_size_min 0.06
_refine_diff_density_max 0.589
_refine_diff_density_min -0.750
_refine_diff_density_rms 0.112
_refine_ls_extinction_method none
_refine_ls_goodness_of_fit_ref 1.152
_refine_ls_hydrogen_treatment constr
_refine_ls_matrix_type full
_refine_ls_number_parameters 590
_refine_ls_number_reflns 9150
_refine_ls_number_restraints 0
_refine_ls_restrained_S_all 1.152
_refine_ls_R_factor_all 0.1729
_refine_ls_R_factor_gt 0.1098
_refine_ls_shift/su_max 0.001
_refine_ls_shift/su_mean 0.000
_refine_ls_structure_factor_coef Fsqd
_refine_ls_weighting_details 'calc w=1/[\s^2^(Fo^2^)+(0.0091P)^2^+15.4636P] where P=(Fo^2^+2Fc^2^)/3'
_refine_ls_weighting_scheme calc
_refine_ls_wR_factor_gt 0.1516
_refine_ls_wR_factor_ref 0.1740
_reflns_number_gt 5689
_reflns_number_total 9150
_reflns_threshold_expression >2sigma(I)
_cod_data_source_file b927582gsup1.cif
_cod_data_source_block complex2
_cod_original_cell_volume 4926.8(10)
_cod_original_sg_symbol_H-M 'P 21/c'
_cod_database_code 7111584

loop_
_symmetry_equiv_pos_as_xyz
'x, y, z'
'-x, y+1/2, -z+1/2'
'-x, -y, -z'
'x, -y-1/2, z-1/2'

loop_
_atom_site_label
_atom_site_type_symbol
_atom_site_fract_x
_atom_site_fract_y
_atom_site_fract_z
_atom_site_U_iso_or_equiv
_atom_site_adp_type
_atom_site_occupancy
_atom_site_symmetry_multiplicity
_atom_site_calc_flag
_atom_site_refinement_flags
Eu1 Eu 0.24247(3) 0.57415(5) 0.33361(2) 0.04659(18) Uani 1 1 d .
N1 N 0.1542(4) 0.7172(8) 0.3356(4) 0.053(2) Uani 1 1 d .
N2 N 0.3092(4) 0.7486(7) 0.3337(4) 0.048(2) Uani 1 1 d .
N3 N 0.2295(5) 0.5644(8) 0.2119(4) 0.056(2) Uani 1 1 d .
N4 N 0.3421(4) 0.4771(8) 0.2971(4) 0.054(3) Uani 1 1 d .
N5 N 0.2397(4) 0.5464(7) 0.4528(4) 0.048(2) Uani 1 1 d .
N6 N 0.1725(4) 0.4155(9) 0.3507(4) 0.054(2) Uani 1 1 d .
C1 C 0.0936(6) 0.8606(11) 0.2747(6) 0.074(4) Uani 1 1 d .
H1A H 0.0542 0.8131 0.2692 0.111 Uiso 1 1 calc R
H1B H 0.1008 0.8986 0.2339 0.111 Uiso 1 1 calc R
H1C H 0.0846 0.9112 0.3094 0.111 Uiso 1 1 calc R
C2 C 0.1578(6) 0.7970(10) 0.2926(6) 0.060(3) Uani 1 1 d .
C3 C 0.2193(6) 0.8253(10) 0.2619(5) 0.062(3) Uani 1 1 d .
H3 H 0.2136 0.8583 0.2207 0.074 Uiso 1 1 calc R
C4 C 0.2867(6) 0.8116(9) 0.2835(5) 0.054(3) Uani 1 1 d .
C5 C 0.3400(6) 0.8794(10) 0.2483(5) 0.068(4) Uani 1 1 d .
H5A H 0.3530 0.9397 0.2757 0.102 Uiso 1 1 calc R
H5B H 0.3200 0.9047 0.2070 0.102 Uiso 1 1 calc R
H5C H 0.3809 0.8370 0.2399 0.102 Uiso 1 1 calc R
C6 C 0.0919(6) 0.7094(10) 0.3725(6) 0.060(3) Uani 1 1 d .
C7 C 0.0851(6) 0.7676(11) 0.4324(6) 0.063(3) Uani 1 1 d .
C8 C 0.0264(7) 0.7541(13) 0.4669(7) 0.079(4) Uani 1 1 d .
H8 H 0.0220 0.7914 0.5066 0.095 Uiso 1 1 calc R
C9 C -0.0275(7) 0.6879(14) 0.4463(8) 0.090(5) Uani 1 1 d .
H9 H -0.0673 0.6811 0.4718 0.108 Uiso 1 1 calc R
C10 C -0.0228(7) 0.6323(13) 0.3886(8) 0.088(5) Uani 1 1 d .
H10 H -0.0594 0.5881 0.3740 0.106 Uiso 1 1 calc R
C11 C 0.0364(6) 0.6421(10) 0.3522(6) 0.066(3) Uani 1 1 d .
H11 H 0.0400 0.6032 0.3130 0.079 Uiso 1 1 calc R
C12 C 0.1433(6) 0.8385(12) 0.4564(6) 0.082(4) Uani 1 1 d .
H12A H 0.1364 0.8571 0.5020 0.123 Uiso 1 1 calc R
H12B H 0.1439 0.9027 0.4300 0.123 Uiso 1 1 calc R
H12C H 0.1872 0.8015 0.4526 0.123 Uiso 1 1 calc R
C13 C 0.3756(6) 0.7787(11) 0.3627(5) 0.059(3) Uani 1 1 d .
C14 C 0.4331(6) 0.7107(10) 0.3559(5) 0.059(3) Uani 1 1 d .
H14 H 0.4277 0.6464 0.3329 0.071 Uiso 1 1 calc R
C15 C 0.4977(7) 0.7375(13) 0.3829(6) 0.076(4) Uani 1 1 d .
H15 H 0.5360 0.6923 0.3775 0.092 Uiso 1 1 calc R
C16 C 0.5051(7) 0.8299(13) 0.4172(6) 0.075(4) Uani 1 1 d .
H16 H 0.5490 0.8500 0.4344 0.090 Uiso 1 1 calc R
C17 C 0.4491(7) 0.8926(10) 0.4266(5) 0.065(3) Uani 1 1 d .
H17 H 0.4548 0.9547 0.4518 0.078 Uiso 1 1 calc R
C18 C 0.3846(6) 0.8692(9) 0.4010(5) 0.052(3) Uani 1 1 d .
C19 C 0.3226(6) 0.9398(11) 0.4143(5) 0.076(4) Uani 1 1 d .
H19A H 0.3024 0.9646 0.3729 0.114 Uiso 1 1 calc R
H19B H 0.3376 1.0004 0.4406 0.114 Uiso 1 1 calc R
H19C H 0.2882 0.8996 0.4379 0.114 Uiso 1 1 calc R
C20 C 0.2755(8) 0.6724(12) 0.1189(5) 0.099(5) Uani 1 1 d .
H20A H 0.2764 0.6265 0.0806 0.148 Uiso 1 1 calc R
H20B H 0.3126 0.7243 0.1166 0.148 Uiso 1 1 calc R
H20C H 0.2311 0.7088 0.1200 0.148 Uiso 1 1 calc R
C21 C 0.2858(8) 0.6041(10) 0.1824(5) 0.066(4) Uani 1 1 d .
C22 C 0.3549(7) 0.5880(11) 0.2039(5) 0.067(4) Uani 1 1 d .
H22 H 0.3882 0.6311 0.1840 0.080 Uiso 1 1 calc R
C23 C 0.3802(6) 0.5177(10) 0.2501(6) 0.059(3) Uani 1 1 d .
C24 C 0.4572(6) 0.4896(12) 0.2434(6) 0.080(4) Uani 1 1 d .
H24A H 0.4785 0.4804 0.2868 0.119 Uiso 1 1 calc R
H24B H 0.4806 0.5464 0.2206 0.119 Uiso 1 1 calc R
H24C H 0.4613 0.4240 0.2187 0.119 Uiso 1 1 calc R
C25 C 0.1678(8) 0.5506(11) 0.1702(6) 0.071(4) Uani 1 1 d .
C26 C 0.1660(8) 0.4767(12) 0.1169(6) 0.076(4) Uani 1 1 d .
C27 C 0.1022(9) 0.4591(12) 0.0856(6) 0.084(5) Uani 1 1 d .
H27 H 0.0999 0.4100 0.0508 0.101 Uiso 1 1 calc R
C28 C 0.0423(9) 0.5096(14) 0.1030(7) 0.092(5) Uani 1 1 d .
H28 H 0.0003 0.4962 0.0799 0.110 Uiso 1 1 calc R
C29 C 0.0445(7) 0.5787(13) 0.1534(6) 0.082(4) Uani 1 1 d .
H29 H 0.0035 0.6123 0.1665 0.099 Uiso 1 1 calc R
C30 C 0.1065(7) 0.6007(11) 0.1861(6) 0.074(4) Uani 1 1 d .
H30 H 0.1070 0.6511 0.2203 0.088 Uiso 1 1 calc R
C31 C 0.2302(7) 0.4161(13) 0.0989(5) 0.091(5) Uani 1 1 d .
H31A H 0.2516 0.3853 0.1382 0.137 Uiso 1 1 calc R
H31B H 0.2629 0.4640 0.0786 0.137 Uiso 1 1 calc R
H31C H 0.2177 0.3598 0.0682 0.137 Uiso 1 1 calc R
C32 C 0.3700(5) 0.3871(11) 0.3328(5) 0.057(3) Uani 1 1 d .
C33 C 0.3732(6) 0.2852(11) 0.3039(6) 0.062(3) Uani 1 1 d .
C34 C 0.4015(6) 0.2043(12) 0.3427(7) 0.073(4) Uani 1 1 d .
H34 H 0.4065 0.1366 0.3237 0.088 Uiso 1 1 calc R
C35 C 0.4228(6) 0.2176(12) 0.4072(6) 0.073(4) Uani 1 1 d .
H35 H 0.4401 0.1598 0.4319 0.088 Uiso 1 1 calc R
C36 C 0.4183(6) 0.3174(12) 0.4349(6) 0.067(4) Uani 1 1 d .
H36 H 0.4327 0.3286 0.4788 0.081 Uiso 1 1 calc R
C37 C 0.3924(5) 0.4002(10) 0.3976(5) 0.052(3) Uani 1 1 d .
H37 H 0.3898 0.4680 0.4167 0.063 Uiso 1 1 calc R
C38 C 0.3462(7) 0.2656(12) 0.2351(6) 0.084(4) Uani 1 1 d .
H38A H 0.2970 0.2824 0.2323 0.126 Uiso 1 1 calc R
H38B H 0.3530 0.1916 0.2238 0.126 Uiso 1 1 calc R
H38C H 0.3710 0.3104 0.2048 0.126 Uiso 1 1 calc R
C39 C 0.1633(5) 0.5787(12) 0.5484(5) 0.068(4) Uani 1 1 d .
H39A H 0.1795 0.5266 0.5805 0.102 Uiso 1 1 calc R
H39B H 0.1139 0.5902 0.5531 0.102 Uiso 1 1 calc R
H39C H 0.1880 0.6451 0.5556 0.102 Uiso 1 1 calc R
C40 C 0.1771(6) 0.5376(10) 0.4787(5) 0.056(3) Uani 1 1 d .
C41 C 0.1202(6) 0.4889(11) 0.4453(5) 0.066(4) Uani 1 1 d .
H41 H 0.0762 0.5040 0.4619 0.079 Uiso 1 1 calc R
C42 C 0.1208(6) 0.4217(11) 0.3913(6) 0.062(3) Uani 1 1 d .
C43 C 0.0542(6) 0.3576(11) 0.3795(6) 0.078(4) Uani 1 1 d .
H43A H 0.0396 0.3634 0.3337 0.117 Uiso 1 1 calc R
H43B H 0.0180 0.3853 0.4071 0.117 Uiso 1 1 calc R
H43C H 0.0628 0.2836 0.3903 0.117 Uiso 1 1 calc R
C44 C 0.2962(5) 0.5590(8) 0.4985(5) 0.039(2) Uani 1 1 d .
C45 C 0.3147(7) 0.4816(11) 0.5448(5) 0.061(3) Uani 1 1 d .
C46 C 0.3735(7) 0.5029(11) 0.5850(6) 0.069(4) Uani 1 1 d .
H46 H 0.3872 0.4522 0.6167 0.082 Uiso 1 1 calc R
C47 C 0.4124(6) 0.5956(13) 0.5802(5) 0.074(4) Uani 1 1 d .
H47 H 0.4512 0.6064 0.6084 0.089 Uiso 1 1 calc R
C48 C 0.3944(6) 0.6715(11) 0.5342(5) 0.064(4) Uani 1 1 d .
H48 H 0.4211 0.7334 0.5289 0.077 Uiso 1 1 calc R
C49 C 0.3347(6) 0.6524(11) 0.4958(5) 0.059(3) Uani 1 1 d .
H49 H 0.3196 0.7057 0.4663 0.071 Uiso 1 1 calc R
C50 C 0.2794(7) 0.3770(11) 0.5513(5) 0.079(4) Uani 1 1 d .
H50A H 0.2720 0.3623 0.5974 0.119 Uiso 1 1 calc R
H50B H 0.3083 0.3217 0.5331 0.119 Uiso 1 1 calc R
H50C H 0.2351 0.3788 0.5276 0.119 Uiso 1 1 calc R
C51 C 0.1725(6) 0.3185(10) 0.3108(5) 0.055(3) Uani 1 1 d .
C52 C 0.1968(7) 0.2249(11) 0.3381(5) 0.064(3) Uani 1 1 d .
C53 C 0.1968(7) 0.1337(13) 0.2983(6) 0.082(4) Uani 1 1 d .
H53 H 0.2121 0.0688 0.3163 0.098 Uiso 1 1 calc R
C54 C 0.1747(8) 0.1374(12) 0.2331(6) 0.090(5) Uani 1 1 d .
H54 H 0.1759 0.0761 0.2068 0.108 Uiso 1 1 calc R
C55 C 0.1513(8) 0.2309(11) 0.2079(6) 0.087(5) Uani 1 1 d .
H55 H 0.1366 0.2344 0.1635 0.105 Uiso 1 1 calc R
C56 C 0.1487(6) 0.3213(11) 0.2466(5) 0.069(4) Uani 1 1 d .
H56 H 0.1306 0.3848 0.2289 0.082 Uiso 1 1 calc R
C57 C 0.2204(6) 0.2152(11) 0.4099(5) 0.071(4) Uani 1 1 d .
H57A H 0.2580 0.2650 0.4190 0.107 Uiso 1 1 calc R
H57B H 0.2365 0.1434 0.4185 0.107 Uiso 1 1 calc R
H57C H 0.1818 0.2312 0.4379 0.107 Uiso 1 1 calc R

loop_
_atom_site_aniso_label
_atom_site_aniso_U_11
_atom_site_aniso_U_22
_atom_site_aniso_U_33
_atom_site_aniso_U_23
_atom_site_aniso_U_13
_atom_site_aniso_U_12
Eu1 0.0597(3) 0.0329(3) 0.0470(3) 0.0021(3) 0.0005(2) -0.0003(3)
N1 0.054(6) 0.037(7) 0.069(6) 0.003(5) -0.002(5) 0.002(5)
N2 0.053(5) 0.033(6) 0.059(5) 0.004(4) 0.000(4) -0.003(4)
N3 0.076(6) 0.039(7) 0.052(5) 0.002(5) 0.001(5) 0.009(6)
N4 0.061(6) 0.054(8) 0.047(5) 0.001(5) 0.008(4) 0.006(5)
N5 0.052(5) 0.034(7) 0.057(5) -0.001(4) -0.010(4) 0.003(4)
N6 0.064(6) 0.052(7) 0.047(5) 0.014(5) 0.002(4) -0.002(6)
C1 0.087(9) 0.058(11) 0.077(8) 0.017(7) -0.024(7) 0.000(8)
C2 0.074(8) 0.026(8) 0.078(8) -0.007(6) -0.026(7) 0.002(6)
C3 0.081(9) 0.051(10) 0.052(6) 0.005(6) -0.015(6) -0.003(7)
C4 0.088(9) 0.026(7) 0.048(6) 0.001(5) 0.005(6) -0.015(6)
C5 0.101(10) 0.038(9) 0.064(7) 0.019(6) -0.004(7) -0.003(7)
C6 0.064(8) 0.030(8) 0.086(8) 0.012(7) -0.004(7) -0.002(6)
C7 0.067(8) 0.045(9) 0.075(8) -0.002(7) 0.006(7) 0.014(7)
C8 0.076(9) 0.073(13) 0.090(10) 0.008(8) 0.013(8) 0.015(9)
C9 0.065(9) 0.080(14) 0.127(13) 0.030(11) 0.015(9) 0.015(9)
C10 0.058(9) 0.081(14) 0.126(12) 0.032(11) 0.001(9) 0.006(8)
C11 0.076(9) 0.040(9) 0.081(8) 0.005(7) 0.000(7) 0.008(7)
C12 0.091(10) 0.067(12) 0.088(9) -0.029(8) 0.005(8) -0.003(8)
C13 0.059(7) 0.064(10) 0.055(7) 0.015(7) 0.006(6) 0.003(7)
C14 0.081(8) 0.035(8) 0.061(7) 0.001(6) 0.000(6) -0.007(7)
C15 0.070(9) 0.078(13) 0.081(9) 0.021(8) -0.009(7) 0.000(8)
C16 0.065(8) 0.066(12) 0.093(10) 0.028(9) -0.022(7) -0.018(8)
C17 0.080(9) 0.036(9) 0.078(8) 0.002(6) -0.005(7) -0.007(7)
C18 0.076(8) 0.021(7) 0.059(7) 0.014(5) -0.003(6) -0.019(6)
C19 0.086(9) 0.060(11) 0.081(8) -0.024(8) -0.014(7) 0.015(8)
C20 0.178(15) 0.053(11) 0.064(8) 0.021(7) -0.013(9) -0.027(10)
C21 0.124(11) 0.036(8) 0.038(6) 0.003(5) -0.002(7) 0.001(8)
C22 0.081(9) 0.055(10) 0.065(7) 0.010(7) 0.008(7) -0.005(8)
C23 0.084(9) 0.026(8) 0.066(7) -0.016(6) 0.000(7) -0.013(6)
C24 0.062(8) 0.085(13) 0.093(9) -0.011(8) 0.032(7) -0.005(8)
C25 0.110(11) 0.040(10) 0.063(7) 0.022(7) -0.012(8) 0.003(8)
C26 0.108(11) 0.066(12) 0.055(7) 0.007(7) 0.009(8) -0.013(9)
C27 0.141(14) 0.057(12) 0.054(7) 0.007(7) -0.030(9) -0.037(10)
C28 0.112(12) 0.079(14) 0.083(10) 0.023(9) -0.044(9) -0.011(10)
C29 0.104(10) 0.065(11) 0.077(8) -0.001(8) -0.038(8) -0.014(9)
C30 0.110(11) 0.043(10) 0.067(8) 0.005(7) -0.027(8) -0.001(8)
C31 0.145(13) 0.063(12) 0.066(8) -0.014(8) 0.012(8) -0.018(11)
C32 0.053(7) 0.059(10) 0.059(7) 0.008(6) 0.006(6) -0.006(6)
C33 0.068(8) 0.043(9) 0.076(8) -0.012(7) 0.009(6) 0.003(7)
C34 0.081(9) 0.046(10) 0.093(10) -0.016(8) 0.012(8) -0.001(7)
C35 0.075(9) 0.054(11) 0.091(9) 0.013(8) 0.002(7) -0.003(8)
C36 0.072(8) 0.058(11) 0.071(8) 0.010(7) 0.000(7) 0.002(7)
C37 0.058(7) 0.041(9) 0.058(6) 0.002(6) 0.007(5) -0.006(6)
C38 0.096(10) 0.066(12) 0.093(9) -0.009(8) 0.024(8) 0.009(9)
C39 0.066(7) 0.069(10) 0.069(7) -0.017(7) 0.019(6) 0.000(8)
C40 0.061(7) 0.041(9) 0.066(7) 0.011(6) -0.001(6) -0.002(6)
C41 0.058(7) 0.068(11) 0.072(8) 0.000(7) 0.006(6) 0.001(7)
C42 0.066(7) 0.047(9) 0.071(7) 0.009(7) -0.022(6) -0.011(7)
C43 0.084(9) 0.061(11) 0.087(9) 0.003(8) -0.010(7) -0.025(8)
C44 0.047(6) 0.013(6) 0.058(6) 0.010(5) 0.016(5) 0.003(5)
C45 0.090(9) 0.044(9) 0.049(6) 0.003(6) -0.016(6) 0.013(7)
C46 0.081(9) 0.047(10) 0.078(8) -0.001(7) 0.009(7) 0.021(8)
C47 0.072(8) 0.093(14) 0.057(7) 0.000(8) -0.006(6) -0.014(8)
C48 0.074(8) 0.059(10) 0.059(7) 0.003(7) 0.009(6) -0.029(7)
C49 0.063(8) 0.064(10) 0.050(6) 0.001(6) 0.013(6) 0.000(7)
C50 0.130(12) 0.044(10) 0.063(7) 0.013(7) -0.006(7) -0.007(9)
C51 0.071(8) 0.049(9) 0.045(6) -0.005(6) -0.005(6) -0.003(6)
C52 0.100(10) 0.040(9) 0.053(7) 0.003(6) -0.006(6) 0.010(7)
C53 0.093(10) 0.070(13) 0.083(9) 0.009(8) -0.003(8) -0.001(9)
C54 0.151(14) 0.047(11) 0.073(9) -0.008(8) 0.005(9) -0.031(10)
C55 0.168(14) 0.029(9) 0.065(8) -0.003(7) -0.017(8) -0.032(9)
C56 0.105(10) 0.039(9) 0.061(7) 0.008(6) -0.018(7) -0.016(7)
C57 0.098(9) 0.053(10) 0.062(7) -0.001(7) -0.017(7) 0.015(8)

loop_
_atom_type_symbol
_atom_type_description
_atom_type_scat_dispersion_real
_atom_type_scat_dispersion_imag
_atom_type_scat_source
C C 0.0033 0.0016 'International Tables Vol C Tables 4.2.6.8 and 6.1.1.4'
H H 0.0000 0.0000 'International Tables Vol C Tables 4.2.6.8 and 6.1.1.4'
N N 0.0061 0.0033 'International Tables Vol C Tables 4.2.6.8 and 6.1.1.4'
Eu Eu -0.1578 3.6682 'International Tables Vol C Tables 4.2.6.8 and 6.1.1.4'

loop_
_geom_angle_atom_site_label_1
_geom_angle_atom_site_label_2
_geom_angle_atom_site_label_3
_geom_angle
N4 Eu1 N6 94.4(3)
N4 Eu1 N5 105.7(3)
N6 Eu1 N5 73.5(3)
N4 Eu1 N1 157.8(3)
N6 Eu1 N1 102.1(3)
N5 Eu1 N1 93.2(3)
N4 Eu1 N3 74.2(3)
N6 Eu1 N3 93.5(3)
N5 Eu1 N3 167.0(3)
N1 Eu1 N3 90.0(3)
N4 Eu1 N2 91.8(3)
N6 Eu1 N2 170.9(3)
N5 Eu1 N2 98.4(3)
N1 Eu1 N2 73.7(3)
N3 Eu1 N2 94.6(3)
N4 Eu1 C21 62.5(3)
N6 Eu1 C21 112.9(3)
N5 Eu1 C21 166.2(3)
N1 Eu1 C21 97.1(3)
N3 Eu1 C21 22.9(3)
N2 Eu1 C21 75.9(3)
N4 Eu1 C23 20.7(3)
N6 Eu1 C23 110.8(3)
N5 Eu1 C23 121.5(3)
N1 Eu1 C23 137.2(3)
N3 Eu1 C23 62.1(3)
N2 Eu1 C23 76.7(3)
C21 Eu1 C23 45.3(3)
N4 Eu1 C42 113.4(3)
N6 Eu1 C42 20.7(3)
N5 Eu1 C42 61.8(3)
N1 Eu1 C42 85.5(3)
N3 Eu1 C42 105.9(3)
N2 Eu1 C42 150.8(3)
C21 Eu1 C42 128.0(3)
C23 Eu1 C42 131.2(3)
N4 Eu1 C40 122.4(3)
N6 Eu1 C40 61.9(3)
N5 Eu1 C40 21.4(3)
N1 Eu1 C40 78.9(3)
N3 Eu1 C40 149.4(3)
N2 Eu1 C40 109.1(3)
C21 Eu1 C40 172.1(3)
C23 Eu1 C40 140.9(3)
C42 Eu1 C40 45.4(3)
N4 Eu1 C4 98.7(3)
N6 Eu1 C4 160.0(3)
N5 Eu1 C4 116.7(3)
N1 Eu1 C4 61.7(3)
N3 Eu1 C4 75.8(3)
N2 Eu1 C4 22.8(2)
C21 Eu1 C4 61.4(3)
C23 Eu1 C4 79.3(3)
C42 Eu1 C4 147.3(3)
C40 Eu1 C4 121.2(3)
N4 Eu1 C2 137.4(3)
N6 Eu1 C2 117.1(3)
N5 Eu1 C2 110.1(3)
N1 Eu1 C2 20.4(3)
N3 Eu1 C2 75.9(3)
N2 Eu1 C2 61.2(3)
C21 Eu1 C2 78.5(3)
C23 Eu1 C2 116.7(3)
C42 Eu1 C2 103.5(3)
C40 Eu1 C2 98.5(3)
C4 Eu1 C2 44.4(3)
C2 N1 C6 117.0(10)
C2 N1 Eu1 119.2(8)
C6 N1 Eu1 122.8(7)
C4 N2 C13 114.6(9)
C4 N2 Eu1 110.7(7)
C13 N2 Eu1 131.9(7)
C21 N3 C25 116.0(9)
C21 N3 Eu1 111.4(7)
C25 N3 Eu1 130.4(7)
C23 N4 C32 117.5(10)
C23 N4 Eu1 119.2(8)
C32 N4 Eu1 122.2(6)
C40 N5 C44 115.9(8)
C40 N5 Eu1 116.4(6)
C44 N5 Eu1 126.5(6)
C42 N6 C51 114.2(10)
C42 N6 Eu1 118.2(9)
C51 N6 Eu1 126.4(7)
C2 C1 H1A 109.5
C2 C1 H1B 109.5
H1A C1 H1B 109.5
C2 C1 H1C 109.5
H1A C1 H1C 109.5
H1B C1 H1C 109.5
N1 C2 C3 123.0(11)
N1 C2 C1 120.0(12)
C3 C2 C1 117.0(11)
N1 C2 Eu1 40.3(6)
C3 C2 Eu1 85.0(7)
C1 C2 Eu1 153.8(9)
C4 C3 C2 129.0(11)
C4 C3 Eu1 69.1(7)
C2 C3 Eu1 71.6(7)
C4 C3 H3 115.5
C2 C3 H3 115.5
Eu1 C3 H3 141.3
N2 C4 C3 126.7(10)
N2 C4 C5 118.4(10)
C3 C4 C5 114.9(10)
N2 C4 Eu1 46.5(5)
C3 C4 Eu1 87.9(7)
C5 C4 Eu1 147.0(8)
C4 C5 H5A 109.5
C4 C5 H5B 109.5
H5A C5 H5B 109.5
C4 C5 H5C 109.5
H5A C5 H5C 109.5
H5B C5 H5C 109.5
C11 C6 C7 118.0(11)
C11 C6 N1 121.4(11)
C7 C6 N1 120.6(11)
C8 C7 C6 118.2(13)
C8 C7 C12 122.1(12)
C6 C7 C12 119.7(11)
C7 C8 C9 123.1(14)
C7 C8 H8 118.4
C9 C8 H8 118.4
C10 C9 C8 119.9(14)
C10 C9 H9 120.0
C8 C9 H9 120.0
C9 C10 C11 119.2(15)
C9 C10 H10 120.4
C11 C10 H10 120.4
C10 C11 C6 121.6(13)
C10 C11 H11 119.2
C6 C11 H11 119.2
C7 C12 H12A 109.5
C7 C12 H12B 109.5
H12A C12 H12B 109.5
C7 C12 H12C 109.5
H12A C12 H12C 109.5
H12B C12 H12C 109.5
C18 C13 C14 117.7(11)
C18 C13 N2 122.8(11)
C14 C13 N2 119.4(12)
C15 C14 C13 120.9(13)
C15 C14 H14 119.6
C13 C14 H14 119.6
C16 C15 C14 119.4(14)
C16 C15 H15 120.3
C14 C15 H15 120.3
C17 C16 C15 119.8(13)
C17 C16 H16 120.1
C15 C16 H16 120.1
C16 C17 C18 122.7(13)
C16 C17 H17 118.7
C18 C17 H17 118.7
C17 C18 C13 119.4(12)
C17 C18 C19 121.2(11)
C13 C18 C19 119.4(11)
C18 C19 H19A 109.5
C18 C19 H19B 109.5
H19A C19 H19B 109.5
C18 C19 H19C 109.5
H19A C19 H19C 109.5
H19B C19 H19C 109.5
C21 C20 H20A 109.5
C21 C20 H20B 109.5
H20A C20 H20B 109.5
C21 C20 H20C 109.5
H20A C20 H20C 109.5
H20B C20 H20C 109.5
N3 C21 C22 124.9(10)
N3 C21 C20 119.1(12)
C22 C21 C20 115.9(12)
N3 C21 Eu1 45.8(5)
C22 C21 Eu1 87.2(6)
C20 C21 Eu1 145.4(9)
C23 C22 C21 128.7(12)
C23 C22 Eu1 70.3(7)
C21 C22 Eu1 68.9(6)
C23 C22 H22 115.7
C21 C22 H22 115.7
Eu1 C22 H22 143.6
N4 C23 C22 123.4(12)
N4 C23 C24 122.0(11)
C22 C23 C24 114.6(11)
N4 C23 Eu1 40.0(6)
C22 C23 Eu1 86.4(8)
C24 C23 Eu1 153.6(8)
C23 C24 H24A 109.5
C23 C24 H24B 109.5
H24A C24 H24B 109.5
C23 C24 H24C 109.5
H24A C24 H24C 109.5
H24B C24 H24C 109.5
C30 C25 C26 118.0(13)
C30 C25 N3 119.9(12)
C26 C25 N3 121.7(13)
C27 C26 C25 117.1(14)
C27 C26 C31 122.0(14)
C25 C26 C31 120.7(13)
C28 C27 C26 123.3(14)
C28 C27 H27 118.4
C26 C27 H27 118.4
C29 C28 C27 119.1(14)
C29 C28 H28 120.4
C27 C28 H28 120.4
C28 C29 C30 120.5(15)
C28 C29 H29 119.7
C30 C29 H29 119.7
C29 C30 C25 121.9(14)
C29 C30 H30 119.1
C25 C30 H30 119.1
C26 C31 H31A 109.5
C26 C31 H31B 109.5
H31A C31 H31B 109.5
C26 C31 H31C 109.5
H31A C31 H31C 109.5
H31B C31 H31C 109.5
C37 C32 C33 119.3(12)
C37 C32 N4 119.3(12)
C33 C32 N4 121.5(10)
C34 C33 C32 116.6(12)
C34 C33 C38 122.1(13)
C32 C33 C38 121.3(12)
C35 C34 C33 123.7(14)
C35 C34 H34 118.1
C33 C34 H34 118.1
C34 C35 C36 118.7(13)
C34 C35 H35 120.6
C36 C35 H35 120.6
C37 C36 C35 119.3(12)
C37 C36 H36 120.3
C35 C36 H36 120.3
C36 C37 C32 122.3(13)
C36 C37 H37 118.9
C32 C37 H37 118.9
C33 C38 H38A 109.5
C33 C38 H38B 109.5
H38A C38 H38B 109.5
C33 C38 H38C 109.5
H38A C38 H38C 109.5
H38B C38 H38C 109.5
C40 C39 H39A 109.5
C40 C39 H39B 109.5
H39A C39 H39B 109.5
C40 C39 H39C 109.5
H39A C39 H39C 109.5
H39B C39 H39C 109.5
N5 C40 C41 123.0(10)
N5 C40 C39 120.9(10)
C41 C40 C39 116.1(10)
N5 C40 Eu1 42.2(5)
C41 C40 Eu1 86.5(7)
C39 C40 Eu1 149.7(8)
C42 C41 C40 128.5(11)
C42 C41 Eu1 69.5(7)
C40 C41 Eu1 69.6(6)
C42 C41 H41 115.7
C40 C41 H41 115.7
Eu1 C41 H41 143.4
N6 C42 C41 123.9(11)
N6 C42 C43 121.1(11)
C41 C42 C43 114.9(11)
N6 C42 Eu1 41.1(6)
C41 C42 Eu1 87.0(8)
C43 C42 Eu1 149.2(7)
C42 C43 H43A 109.5
C42 C43 H43B 109.5
H43A C43 H43B 109.5
C42 C43 H43C 109.5
H43A C43 H43C 109.5
H43B C43 H43C 109.5
C49 C44 C45 119.3(10)
C49 C44 N5 117.9(9)
C45 C44 N5 122.8(10)
C44 C45 C46 116.6(12)
C44 C45 C50 124.6(11)
C46 C45 C50 118.7(11)
C47 C46 C45 123.1(13)
C47 C46 H46 118.5
C45 C46 H46 118.5
C48 C47 C46 120.2(12)
C48 C47 H47 119.9
C46 C47 H47 119.9
C47 C48 C49 116.9(12)
C47 C48 H48 121.6
C49 C48 H48 121.6
C44 C49 C48 123.7(12)
C44 C49 H49 118.1
C48 C49 H49 118.1
C45 C50 H50A 109.5
C45 C50 H50B 109.5
H50A C50 H50B 109.5
C45 C50 H50C 109.5
H50A C50 H50C 109.5
H50B C50 H50C 109.5
C56 C51 C52 120.4(12)
C56 C51 N6 120.1(11)
C52 C51 N6 119.5(10)
C51 C52 C53 118.0(11)
C51 C52 C57 123.0(12)
C53 C52 C57 119.0(12)
C54 C53 C52 121.5(14)
C54 C53 H53 119.3
C52 C53 H53 119.3
C55 C54 C53 118.9(14)
C55 C54 H54 120.5
C53 C54 H54 120.5
C54 C55 C56 120.8(13)
C54 C55 H55 119.6
C56 C55 H55 119.6
C51 C56 C55 120.3(13)
C51 C56 H56 119.8
C55 C56 H56 119.8
C52 C57 H57A 109.5
C52 C57 H57B 109.5
H57A C57 H57B 109.5
C52 C57 H57C 109.5
H57A C57 H57C 109.5
H57B C57 H57C 109.5

loop_
_geom_bond_atom_site_label_1
_geom_bond_atom_site_label_2
_geom_bond_distance
Eu1 N4 2.407(9)
Eu1 N6 2.438(10)
Eu1 N5 2.454(8)
Eu1 N1 2.476(9)
Eu1 N3 2.487(8)
Eu1 N2 2.542(9)
Eu1 C21 3.232(10)
Eu1 C23 3.265(12)
Eu1 C42 3.268(12)
Eu1 C40 3.272(11)
Eu1 C4 3.276(11)
Eu1 C2 3.337(12)
N1 C2 1.334(14)
N1 C6 1.435(13)
N2 C4 1.355(13)
N2 C13 1.444(13)
N3 C21 1.348(14)
N3 C25 1.452(14)
N4 C23 1.324(13)
N4 C32 1.443(14)
N5 C40 1.332(12)
N5 C44 1.422(11)
N6 C42 1.310(13)
N6 C51 1.466(14)
C1 C2 1.510(15)
C1 H1A 0.9700
C1 H1B 0.9700
C1 H1C 0.9700
C2 C3 1.399(15)
C3 C4 1.371(15)
C3 H3 0.9400
C4 C5 1.526(14)
C5 H5A 0.9700
C5 H5B 0.9700
C5 H5C 0.9700
C6 C11 1.416(15)
C6 C7 1.431(15)
C7 C8 1.355(15)
C7 C12 1.503(16)
C8 C9 1.387(19)
C8 H8 0.9400
C9 C10 1.372(19)
C9 H9 0.9400
C10 C11 1.380(15)
C10 H10 0.9400
C11 H11 0.9400
C12 H12A 0.9700
C12 H12B 0.9700
C12 H12C 0.9700
C13 C18 1.389(16)
C13 C14 1.408(15)
C14 C15 1.388(15)
C14 H14 0.9400
C15 C16 1.361(18)
C15 H15 0.9400
C16 C17 1.354(17)
C16 H16 0.9400
C17 C18 1.365(15)
C17 H17 0.9400
C18 C19 1.518(15)
C19 H19A 0.9700
C19 H19B 0.9700
C19 H19C 0.9700
C20 C21 1.559(14)
C20 H20A 0.9700
C20 H20B 0.9700
C20 H20C 0.9700
C21 C22 1.404(15)
C22 C23 1.371(16)
C22 H22 0.9400
C23 C24 1.533(15)
C24 H24A 0.9700
C24 H24B 0.9700
C24 H24C 0.9700
C25 C30 1.385(16)
C25 C26 1.429(17)
C26 C27 1.387(17)
C26 C31 1.506(18)
C27 C28 1.370(19)
C27 H27 0.9400
C28 C29 1.345(18)
C28 H28 0.9400
C29 C30 1.378(15)
C29 H29 0.9400
C30 H30 0.9400
C31 H31A 0.9700
C31 H31B 0.9700
C31 H31C 0.9700
C32 C37 1.387(13)
C32 C33 1.412(17)
C33 C34 1.391(17)
C33 C38 1.502(15)
C34 C35 1.375(15)
C34 H34 0.9400
C35 C36 1.380(18)
C35 H35 0.9400
C36 C37 1.374(15)
C36 H36 0.9400
C37 H37 0.9400
C38 H38A 0.9700
C38 H38B 0.9700
C38 H38C 0.9700
C39 C40 1.541(13)
C39 H39A 0.9700
C39 H39B 0.9700
C39 H39C 0.9700
C40 C41 1.412(15)
C41 C42 1.387(16)
C41 H41 0.9400
C42 C43 1.528(15)
C43 H43A 0.9700
C43 H43B 0.9700
C43 H43C 0.9700
C44 C49 1.391(15)
C44 C45 1.395(14)
C45 C46 1.405(16)
C45 C50 1.488(16)
C46 C47 1.390(18)
C46 H46 0.9400
C47 C48 1.376(17)
C47 H47 0.9400
C48 C49 1.393(14)
C48 H48 0.9400
C49 H49 0.9400
C50 H50A 0.9700
C50 H50B 0.9700
C50 H50C 0.9700
C51 C56 1.373(13)
C51 C52 1.380(16)
C52 C53 1.404(17)
C52 C57 1.524(13)
C53 C54 1.383(15)
C53 H53 0.9400
C54 C55 1.356(19)
C54 H54 0.9400
C55 C56 1.385(17)
C55 H55 0.9400
C56 H56 0.9400
C57 H57A 0.9700
C57 H57B 0.9700
C57 H57C 0.9700

loop_
_geom_torsion_atom_site_label_1
_geom_torsion_atom_site_label_2
_geom_torsion_atom_site_label_3
_geom_torsion_atom_site_label_4
_geom_torsion
N4 Eu1 N1 C2 -1.8(14)
N6 Eu1 N1 C2 -139.2(8)
N5 Eu1 N1 C2 147.0(8)
N3 Eu1 N1 C2 -45.6(9)
N2 Eu1 N1 C2 49.2(8)
C21 Eu1 N1 C2 -23.9(9)
C23 Eu1 N1 C2 0.9(10)
C42 Eu1 N1 C2 -151.6(9)
C40 Eu1 N1 C2 163.0(9)
C4 Eu1 N1 C2 28.2(8)
N4 Eu1 N1 C6 166.7(8)
N6 Eu1 N1 C6 29.3(8)
N5 Eu1 N1 C6 -44.5(8)
N3 Eu1 N1 C6 122.8(8)
N2 Eu1 N1 C6 -142.4(8)
C21 Eu1 N1 C6 144.6(8)
C23 Eu1 N1 C6 169.4(7)
C42 Eu1 N1 C6 16.8(8)
C40 Eu1 N1 C6 -28.5(8)
C4 Eu1 N1 C6 -163.3(9)
C2 Eu1 N1 C6 168.4(14)
N4 Eu1 N2 C4 108.4(7)
N6 Eu1 N2 C4 -118.7(17)
N5 Eu1 N2 C4 -145.4(7)
N1 Eu1 N2 C4 -54.6(7)
N3 Eu1 N2 C4 34.1(7)
C21 Eu1 N2 C4 47.4(7)
C23 Eu1 N2 C4 94.0(7)
C42 Eu1 N2 C4 -101.1(8)
C40 Eu1 N2 C4 -126.3(7)
C2 Eu1 N2 C4 -37.0(7)
N4 Eu1 N2 C13 -51.3(9)
N6 Eu1 N2 C13 82(2)
N5 Eu1 N2 C13 54.9(9)
N1 Eu1 N2 C13 145.8(9)
N3 Eu1 N2 C13 -125.6(9)
C21 Eu1 N2 C13 -112.3(9)
C23 Eu1 N2 C13 -65.7(9)
C42 Eu1 N2 C13 99.2(10)
C40 Eu1 N2 C13 74.0(9)
C4 Eu1 N2 C13 -159.7(13)
C2 Eu1 N2 C13 163.3(10)
N4 Eu1 N3 C21 -55.6(8)
N6 Eu1 N3 C21 -149.2(8)
N5 Eu1 N3 C21 -147.1(12)
N1 Eu1 N3 C21 108.7(8)
N2 Eu1 N3 C21 35.0(8)
C23 Eu1 N3 C21 -37.4(8)
C42 Eu1 N3 C21 -166.0(8)
C40 Eu1 N3 C21 176.4(7)
C4 Eu1 N3 C21 47.9(8)
C2 Eu1 N3 C21 93.8(9)
N4 Eu1 N3 C25 142.4(11)
N6 Eu1 N3 C25 48.8(11)
N5 Eu1 N3 C25 50.9(19)
N1 Eu1 N3 C25 -53.3(11)
N2 Eu1 N3 C25 -127.0(10)
C21 Eu1 N3 C25 -162.0(16)
C23 Eu1 N3 C25 160.6(12)
C42 Eu1 N3 C25 32.0(11)
C40 Eu1 N3 C25 14.4(14)
C4 Eu1 N3 C25 -114.1(11)
C2 Eu1 N3 C25 -68.2(10)
N6 Eu1 N4 C23 143.6(8)
N5 Eu1 N4 C23 -142.3(8)
N1 Eu1 N4 C23 5.2(13)
N3 Eu1 N4 C23 51.3(8)
N2 Eu1 N4 C23 -43.0(8)
C21 Eu1 N4 C23 30.1(7)
C42 Eu1 N4 C23 152.1(7)
C40 Eu1 N4 C23 -157.1(7)
C4 Eu1 N4 C23 -21.2(8)
C2 Eu1 N4 C23 4.3(10)
N6 Eu1 N4 C32 -48.9(8)
N5 Eu1 N4 C32 25.2(9)
N1 Eu1 N4 C32 172.7(8)
N3 Eu1 N4 C32 -141.2(9)
N2 Eu1 N4 C32 124.5(8)
C21 Eu1 N4 C32 -162.4(9)
C23 Eu1 N4 C32 167.5(14)
C42 Eu1 N4 C32 -40.4(9)
C40 Eu1 N4 C32 10.4(10)
C4 Eu1 N4 C32 146.3(8)
C2 Eu1 N4 C32 171.8(7)
N4 Eu1 N5 C40 -143.8(8)
N6 Eu1 N5 C40 -53.8(8)
N1 Eu1 N5 C40 47.9(8)
N3 Eu1 N5 C40 -55.9(17)
N2 Eu1 N5 C40 122.0(8)
C21 Eu1 N5 C40 -173.5(12)
C23 Eu1 N5 C40 -158.5(8)
C42 Eu1 N5 C40 -35.3(8)
C4 Eu1 N5 C40 107.7(8)
C2 Eu1 N5 C40 59.6(9)
N4 Eu1 N5 C44 49.3(9)
N6 Eu1 N5 C44 139.3(9)
N1 Eu1 N5 C44 -119.0(8)
N3 Eu1 N5 C44 137.1(12)
N2 Eu1 N5 C44 -45.0(8)
C21 Eu1 N5 C44 19.6(18)
C23 Eu1 N5 C44 34.6(9)
C42 Eu1 N5 C44 157.8(9)
C40 Eu1 N5 C44 -166.9(14)
C4 Eu1 N5 C44 -59.2(9)
C2 Eu1 N5 C44 -107.4(8)
N4 Eu1 N6 C42 157.4(7)
N5 Eu1 N6 C42 52.3(7)
N1 Eu1 N6 C42 -37.4(7)
N3 Eu1 N6 C42 -128.2(7)
N2 Eu1 N6 C42 25(2)
C21 Eu1 N6 C42 -140.6(7)
C23 Eu1 N6 C42 170.4(7)
C40 Eu1 N6 C42 32.8(7)
C4 Eu1 N6 C42 -71.7(11)
C2 Eu1 N6 C42 -52.3(8)
N4 Eu1 N6 C51 -35.8(8)
N5 Eu1 N6 C51 -140.9(9)
N1 Eu1 N6 C51 129.3(8)
N3 Eu1 N6 C51 38.6(8)
N2 Eu1 N6 C51 -168.6(15)
C21 Eu1 N6 C51 26.1(9)
C23 Eu1 N6 C51 -22.8(9)
C42 Eu1 N6 C51 166.8(13)
C40 Eu1 N6 C51 -160.4(9)
C4 Eu1 N6 C51 95.1(12)
C2 Eu1 N6 C51 114.5(8)
C6 N1 C2 C3 168.5(10)
Eu1 N1 C2 C3 -22.4(15)
C6 N1 C2 C1 -12.1(16)
Eu1 N1 C2 C1 157.0(8)
C6 N1 C2 Eu1 -169.1(13)
N4 Eu1 C2 N1 179.0(8)
N6 Eu1 C2 N1 45.9(9)
N5 Eu1 C2 N1 -35.4(9)
N3 Eu1 C2 N1 132.5(9)
N2 Eu1 C2 N1 -124.0(9)
C21 Eu1 C2 N1 155.8(9)
C23 Eu1 C2 N1 -179.3(8)
C42 Eu1 C2 N1 29.2(9)
C40 Eu1 C2 N1 -16.8(9)
C4 Eu1 C2 N1 -143.5(10)
N4 Eu1 C2 C3 -19.7(8)
N6 Eu1 C2 C3 -152.8(6)
N5 Eu1 C2 C3 125.9(6)
N1 Eu1 C2 C3 161.3(12)
N3 Eu1 C2 C3 -66.2(7)
N2 Eu1 C2 C3 37.3(6)
C21 Eu1 C2 C3 -42.9(7)
C23 Eu1 C2 C3 -18.0(7)
C42 Eu1 C2 C3 -169.5(6)
C40 Eu1 C2 C3 144.5(6)
C4 Eu1 C2 C3 17.8(6)
N4 Eu1 C2 C1 128.9(18)
N6 Eu1 C2 C1 -4.2(19)
N5 Eu1 C2 C1 -85.4(18)
N1 Eu1 C2 C1 -50.1(18)
N3 Eu1 C2 C1 82.4(18)
N2 Eu1 C2 C1 -174.1(19)
C21 Eu1 C2 C1 105.7(19)
C23 Eu1 C2 C1 130.6(18)
C42 Eu1 C2 C1 -20.9(19)
C40 Eu1 C2 C1 -66.9(18)
C4 Eu1 C2 C1 166(2)
N1 C2 C3 C4 -27(2)
C1 C2 C3 C4 153.8(13)
Eu1 C2 C3 C4 -41.2(13)
N1 C2 C3 Eu1 14.3(10)
C1 C2 C3 Eu1 -165.1(10)
N4 Eu1 C3 C4 -47.8(7)
N6 Eu1 C3 C4 -176.5(6)
N5 Eu1 C3 C4 82.7(7)
N1 Eu1 C3 C4 137.4(8)
N3 Eu1 C3 C4 -106.7(7)
N2 Eu1 C3 C4 16.6(6)
C21 Eu1 C3 C4 -82.2(7)
C23 Eu1 C3 C4 -49.3(7)
C42 Eu1 C3 C4 159.5(6)
C40 Eu1 C3 C4 106.6(7)
C2 Eu1 C3 C4 146.8(11)
N4 Eu1 C3 C2 165.4(6)
N6 Eu1 C3 C2 36.7(8)
N5 Eu1 C3 C2 -64.1(7)
N1 Eu1 C3 C2 -9.4(6)
N3 Eu1 C3 C2 106.5(7)
N2 Eu1 C3 C2 -130.2(8)
C21 Eu1 C3 C2 131.0(7)
C23 Eu1 C3 C2 163.9(6)
C42 Eu1 C3 C2 12.7(8)
C40 Eu1 C3 C2 -40.2(7)
C4 Eu1 C3 C2 -146.8(11)
C13 N2 C4 C3 -156.8(11)
Eu1 N2 C4 C3 39.7(14)
C13 N2 C4 C5 20.3(14)
Eu1 N2 C4 C5 -143.2(8)
C13 N2 C4 Eu1 163.5(11)
C2 C3 C4 N2 14(2)
Eu1 C3 C4 N2 -27.6(10)
C2 C3 C4 C5 -162.9(12)
Eu1 C3 C4 C5 155.2(10)
C2 C3 C4 Eu1 41.9(14)
N4 Eu1 C4 N2 -73.6(7)
N6 Eu1 C4 N2 156.1(8)
N5 Eu1 C4 N2 38.9(8)
N1 Eu1 C4 N2 117.4(8)
N3 Eu1 C4 N2 -144.8(8)
C21 Eu1 C4 N2 -125.7(8)
C23 Eu1 C4 N2 -81.1(7)
C42 Eu1 C4 N2 117.7(8)
C40 Eu1 C4 N2 62.9(8)
C2 Eu1 C4 N2 131.0(8)
N4 Eu1 C4 C3 137.2(7)
N6 Eu1 C4 C3 6.9(12)
N5 Eu1 C4 C3 -110.2(7)
N1 Eu1 C4 C3 -31.8(6)
N3 Eu1 C4 C3 66.0(7)
N2 Eu1 C4 C3 -149.2(11)
C21 Eu1 C4 C3 85.2(7)
C23 Eu1 C4 C3 129.7(7)
C42 Eu1 C4 C3 -31.5(9)
C40 Eu1 C4 C3 -86.2(7)
C2 Eu1 C4 C3 -18.1(6)
N4 Eu1 C4 C5 1.5(13)
N6 Eu1 C4 C5 -128.8(14)
N5 Eu1 C4 C5 114.1(13)
N1 Eu1 C4 C5 -167.5(14)
N3 Eu1 C4 C5 -69.7(13)
N2 Eu1 C4 C5 75.1(15)
C21 Eu1 C4 C5 -50.5(13)
C23 Eu1 C4 C5 -6.0(13)
C42 Eu1 C4 C5 -167.2(12)
C40 Eu1 C4 C5 138.0(12)
C2 Eu1 C4 C5 -153.8(15)
C2 N1 C6 C11 95.6(14)
Eu1 N1 C6 C11 -73.1(12)
C2 N1 C6 C7 -86.3(14)
Eu1 N1 C6 C7 105.0(11)
C11 C6 C7 C8 0.8(18)
N1 C6 C7 C8 -177.3(11)
C11 C6 C7 C12 179.0(12)
N1 C6 C7 C12 0.8(18)
C6 C7 C8 C9 -1(2)
C12 C7 C8 C9 -179.0(14)
C7 C8 C9 C10 0(2)
C8 C9 C10 C11 1(2)
C9 C10 C11 C6 -1(2)
C7 C6 C11 C10 0.1(18)
N1 C6 C11 C10 178.2(11)
C4 N2 C13 C18 71.0(13)
Eu1 N2 C13 C18 -129.9(10)
C4 N2 C13 C14 -113.4(12)
Eu1 N2 C13 C14 45.6(13)
C18 C13 C14 C15 -4.5(17)
N2 C13 C14 C15 179.7(10)
C13 C14 C15 C16 1.1(18)
C14 C15 C16 C17 2(2)
C15 C16 C17 C18 -2(2)
C16 C17 C18 C13 -1.2(18)
C16 C17 C18 C19 178.2(11)
C14 C13 C18 C17 4.5(16)
N2 C13 C18 C17 -179.9(10)
C14 C13 C18 C19 -174.9(10)
N2 C13 C18 C19 0.8(17)
C25 N3 C21 C22 -154.9(12)
Eu1 N3 C21 C22 40.2(15)
C25 N3 C21 C20 24.3(16)
Eu1 N3 C21 C20 -140.5(9)
C25 N3 C21 Eu1 164.8(13)
N4 Eu1 C21 N3 116.5(9)
N6 Eu1 C21 N3 33.7(9)
N5 Eu1 C21 N3 149.0(12)
N1 Eu1 C21 N3 -72.7(8)
N2 Eu1 C21 N3 -143.9(9)
C23 Eu1 C21 N3 130.9(10)
C42 Eu1 C21 N3 17.2(10)
C40 Eu1 C21 N3 -13(3)
C4 Eu1 C21 N3 -125.0(9)
C2 Eu1 C21 N3 -81.0(8)
N4 Eu1 C21 C22 -31.5(8)
N6 Eu1 C21 C22 -114.3(8)
N5 Eu1 C21 C22 1.0(18)
N1 Eu1 C21 C22 139.3(8)
N3 Eu1 C21 C22 -148.0(13)
N2 Eu1 C21 C22 68.1(8)
C23 Eu1 C21 C22 -17.1(7)
C42 Eu1 C21 C22 -130.8(8)
C40 Eu1 C21 C22 -161(2)
C4 Eu1 C21 C22 87.0(8)
C2 Eu1 C21 C22 131.0(8)
N4 Eu1 C21 C20 -165.9(17)
N6 Eu1 C21 C20 111.3(15)
N5 Eu1 C21 C20 -133.4(16)
N1 Eu1 C21 C20 4.9(16)
N3 Eu1 C21 C20 77.6(17)
N2 Eu1 C21 C20 -66.3(15)
C23 Eu1 C21 C20 -151.4(17)
C42 Eu1 C21 C20 94.8(16)
C40 Eu1 C21 C20 64(3)
C4 Eu1 C21 C20 -47.4(15)
C2 Eu1 C21 C20 -3.4(15)
N3 C21 C22 C23 12(2)
C20 C21 C22 C23 -167.4(12)
Eu1 C21 C22 C23 39.5(14)
N3 C21 C22 Eu1 -27.6(10)
C20 C21 C22 Eu1 153.2(11)
N4 Eu1 C22 C23 -10.8(7)
N6 Eu1 C22 C23 -70.9(8)
N5 Eu1 C22 C23 32.2(10)
N1 Eu1 C22 C23 166.4(7)
N3 Eu1 C22 C23 -131.2(9)
N2 Eu1 C22 C23 107.3(8)
C21 Eu1 C22 C23 -148.2(13)
C42 Eu1 C22 C23 -78.6(8)
C40 Eu1 C22 C23 23.0(16)
C4 Eu1 C22 C23 131.6(8)
C2 Eu1 C22 C23 163.9(7)
N4 Eu1 C22 C21 137.4(10)
N6 Eu1 C22 C21 77.3(9)
N5 Eu1 C22 C21 -179.6(7)
N1 Eu1 C22 C21 -45.4(9)
N3 Eu1 C22 C21 17.0(7)
N2 Eu1 C22 C21 -104.5(8)
C23 Eu1 C22 C21 148.2(13)
C42 Eu1 C22 C21 69.6(10)
C40 Eu1 C22 C21 171.2(10)
C4 Eu1 C22 C21 -80.2(8)
C2 Eu1 C22 C21 -47.9(8)
C32 N4 C23 C22 166.3(11)
Eu1 N4 C23 C22 -25.7(15)
C32 N4 C23 C24 -14.1(16)
Eu1 N4 C23 C24 154.0(9)
C32 N4 C23 Eu1 -168.1(13)
C21 C22 C23 N4 -23(2)
Eu1 C22 C23 N4 16.2(9)
C21 C22 C23 C24 157.5(12)
Eu1 C22 C23 C24 -163.5(10)
C21 C22 C23 Eu1 -39.0(13)
N6 Eu1 C23 N4 -39.3(8)
N5 Eu1 C23 N4 43.7(9)
N1 Eu1 C23 N4 -177.1(7)
N3 Eu1 C23 N4 -121.9(9)
N2 Eu1 C23 N4 135.5(8)
C21 Eu1 C23 N4 -141.3(9)
C42 Eu1 C23 N4 -34.8(9)
C40 Eu1 C23 N4 31.5(10)
C4 Eu1 C23 N4 158.6(8)
C2 Eu1 C23 N4 -176.7(7)
N4 Eu1 C23 C22 158.8(12)
N6 Eu1 C23 C22 119.5(7)
N5 Eu1 C23 C22 -157.5(7)
N1 Eu1 C23 C22 -18.4(9)
N3 Eu1 C23 C22 36.9(7)
N2 Eu1 C23 C22 -65.7(7)
C21 Eu1 C23 C22 17.5(7)
C42 Eu1 C23 C22 124.0(7)
C40 Eu1 C23 C22 -169.8(7)
C4 Eu1 C23 C22 -42.6(7)
C2 Eu1 C23 C22 -18.0(8)
N4 Eu1 C23 C24 -56.8(19)
N6 Eu1 C23 C24 -96.1(19)
N5 Eu1 C23 C24 -13(2)
N1 Eu1 C23 C24 126.1(19)
N3 Eu1 C23 C24 -179(2)
N2 Eu1 C23 C24 78.7(19)
C21 Eu1 C23 C24 162(2)
C42 Eu1 C23 C24 -91.6(19)
C40 Eu1 C23 C24 -25(2)
C4 Eu1 C23 C24 101.8(19)
C2 Eu1 C23 C24 126.5(19)
C21 N3 C25 C30 -122.4(13)
Eu1 N3 C25 C30 38.9(17)
C21 N3 C25 C26 64.9(16)
Eu1 N3 C25 C26 -133.8(10)
C30 C25 C26 C27 -1.2(18)
N3 C25 C26 C27 171.6(11)
C30 C25 C26 C31 -177.4(12)
N3 C25 C26 C31 -4.6(19)
C25 C26 C27 C28 1(2)
C31 C26 C27 C28 177.0(14)
C26 C27 C28 C29 -1(2)
C27 C28 C29 C30 2(2)
C28 C29 C30 C25 -2(2)
C26 C25 C30 C29 1.9(19)
N3 C25 C30 C29 -171.1(11)
C23 N4 C32 C37 109.0(11)
Eu1 N4 C32 C37 -58.7(12)
C23 N4 C32 C33 -72.9(14)
Eu1 N4 C32 C33 119.4(10)
C37 C32 C33 C34 -2.4(17)
N4 C32 C33 C34 179.6(10)
C37 C32 C33 C38 176.8(10)
N4 C32 C33 C38 -1.3(17)
C32 C33 C34 C35 3.4(19)
C38 C33 C34 C35 -175.8(11)
C33 C34 C35 C36 -2(2)
C34 C35 C36 C37 0.4(19)
C35 C36 C37 C32 0.4(18)
C33 C32 C37 C36 0.6(16)
N4 C32 C37 C36 178.7(10)
C44 N5 C40 C41 -157.2(11)
Eu1 N5 C40 C41 34.5(14)
C44 N5 C40 C39 21.4(15)
Eu1 N5 C40 C39 -146.9(9)
C44 N5 C40 Eu1 168.4(12)
N4 Eu1 C40 N5 42.3(9)
N6 Eu1 C40 N5 118.7(9)
N1 Eu1 C40 N5 -131.0(8)
N3 Eu1 C40 N5 158.4(8)
N2 Eu1 C40 N5 -62.7(8)
C21 Eu1 C40 N5 169(2)
C23 Eu1 C40 N5 29.7(10)
C42 Eu1 C40 N5 134.3(10)
C4 Eu1 C40 N5 -84.0(9)
C2 Eu1 C40 N5 -125.0(8)
N4 Eu1 C40 C41 -109.3(8)
N6 Eu1 C40 C41 -32.9(7)
N5 Eu1 C40 C41 -151.6(13)
N1 Eu1 C40 C41 77.5(8)
N3 Eu1 C40 C41 6.8(11)
N2 Eu1 C40 C41 145.8(7)
C21 Eu1 C40 C41 17(3)
C23 Eu1 C40 C41 -121.9(7)
C42 Eu1 C40 C41 -17.2(7)
C4 Eu1 C40 C41 124.4(7)
C2 Eu1 C40 C41 83.4(8)
N4 Eu1 C40 C39 110.5(15)
N6 Eu1 C40 C39 -173.1(16)
N5 Eu1 C40 C39 68.2(15)
N1 Eu1 C40 C39 -62.7(15)
N3 Eu1 C40 C39 -133.4(14)
N2 Eu1 C40 C39 5.6(15)
C21 Eu1 C40 C39 -123(2)
C23 Eu1 C40 C39 97.9(15)
C42 Eu1 C40 C39 -157.4(16)
C4 Eu1 C40 C39 -15.8(16)
C2 Eu1 C40 C39 -56.8(15)
N5 C40 C41 C42 17(2)
C39 C40 C41 C42 -161.6(13)
Eu1 C40 C41 C42 39.4(14)
N5 C40 C41 Eu1 -22.4(9)
C39 C40 C41 Eu1 159.0(11)
N4 Eu1 C41 C42 -60.7(8)
N6 Eu1 C41 C42 -12.5(7)
N5 Eu1 C41 C42 -133.5(9)
N1 Eu1 C41 C42 115.1(8)
N3 Eu1 C41 C42 36.3(9)
N2 Eu1 C41 C42 169.6(7)
C21 Eu1 C41 C42 36.4(11)
C23 Eu1 C41 C42 -57.0(9)
C40 Eu1 C41 C42 -148.0(12)
C4 Eu1 C41 C42 140.2(7)
C2 Eu1 C41 C42 112.5(7)
N4 Eu1 C41 C40 87.3(8)
N6 Eu1 C41 C40 135.5(9)
N5 Eu1 C41 C40 14.5(7)
N1 Eu1 C41 C40 -97.0(8)
N3 Eu1 C41 C40 -175.7(7)
N2 Eu1 C41 C40 -42.4(8)
C21 Eu1 C41 C40 -175.6(7)
C23 Eu1 C41 C40 91.0(9)
C42 Eu1 C41 C40 148.0(12)
C4 Eu1 C41 C40 -71.8(8)
C2 Eu1 C41 C40 -99.5(7)
C51 N6 C42 C41 161.5(12)
Eu1 N6 C42 C41 -30.2(15)
C51 N6 C42 C43 -21.7(15)
Eu1 N6 C42 C43 146.6(10)
C51 N6 C42 Eu1 -168.3(11)
C40 C41 C42 N6 -20(2)
Eu1 C41 C42 N6 19.3(10)
C40 C41 C42 C43 162.9(12)
Eu1 C41 C42 C43 -157.6(11)
C40 C41 C42 Eu1 -39.5(14)
N4 Eu1 C42 N6 -24.7(8)
N5 Eu1 C42 N6 -120.6(8)
N1 Eu1 C42 N6 143.4(7)
N3 Eu1 C42 N6 54.7(8)
N2 Eu1 C42 N6 -172.3(7)
C21 Eu1 C42 N6 47.8(9)
C23 Eu1 C42 N6 -12.0(9)
C40 Eu1 C42 N6 -137.8(9)
C4 Eu1 C42 N6 143.1(7)
C2 Eu1 C42 N6 133.6(7)
N4 Eu1 C42 C41 130.7(7)
N6 Eu1 C42 C41 155.3(12)
N5 Eu1 C42 C41 34.8(7)
N1 Eu1 C42 C41 -61.3(7)
N3 Eu1 C42 C41 -150.0(7)
N2 Eu1 C42 C41 -16.9(10)
C21 Eu1 C42 C41 -156.8(7)
C23 Eu1 C42 C41 143.4(7)
C40 Eu1 C42 C41 17.5(6)
C4 Eu1 C42 C41 -61.5(9)
C2 Eu1 C42 C41 -71.1(7)
N4 Eu1 C42 C43 -91.8(18)
N6 Eu1 C42 C43 -67.2(18)
N5 Eu1 C42 C43 172.3(19)
N1 Eu1 C42 C43 76.3(18)
N3 Eu1 C42 C43 -12.5(19)
N2 Eu1 C42 C43 120.6(18)
C21 Eu1 C42 C43 -19(2)
C23 Eu1 C42 C43 -79.1(19)
C40 Eu1 C42 C43 155(2)
C4 Eu1 C42 C43 76(2)
C2 Eu1 C42 C43 66.4(19)
C40 N5 C44 C49 -117.8(11)
Eu1 N5 C44 C49 49.3(12)
C40 N5 C44 C45 63.0(14)
Eu1 N5 C44 C45 -129.9(9)
C49 C44 C45 C46 -1.8(16)
N5 C44 C45 C46 177.4(9)
C49 C44 C45 C50 -177.8(11)
N5 C44 C45 C50 1.4(18)
C44 C45 C46 C47 0.0(18)
C50 C45 C46 C47 176.2(12)
C45 C46 C47 C48 0(2)
C46 C47 C48 C49 2.6(19)
C45 C44 C49 C48 4.3(17)
N5 C44 C49 C48 -175.0(9)
C47 C48 C49 C44 -4.6(17)
C42 N6 C51 C56 101.1(12)
Eu1 N6 C51 C56 -66.1(13)
C42 N6 C51 C52 -79.1(14)
Eu1 N6 C51 C52 113.7(11)
C56 C51 C52 C53 0.3(19)
N6 C51 C52 C53 -179.4(11)
C56 C51 C52 C57 -176.8(11)
N6 C51 C52 C57 3.5(18)
C51 C52 C53 C54 2(2)
C57 C52 C53 C54 178.8(12)
C52 C53 C54 C55 -1(2)
C53 C54 C55 C56 -1(2)
C52 C51 C56 C55 -2.4(19)
N6 C51 C56 C55 177.4(12)
C54 C55 C56 C51 3(2)
